data_2231140
loop_
_publ_author_name
'Dai, Jun'
'Pan, Rong-Kun'
'Yang, Juan'

_publ_section_title
;
 Tetrakis(\m-4-<i>tert</i>-butylbenzoato)-\k^3^<i>O</i>:<i>O</i>,<i>O</i>';\k^3^<i>O</i>,<i>O</i>':<i>O</i>';\k^4^<i>O</i>:<i>O</i>'-bis[aquabis(4-<i>tert</i>-butylbenzoato-\k^2^<i>O</i>,<i>O</i>')(4-<i>tert</i>-butylbenzoic
 acid-\k<i>O</i>)praseodymium(III)]
;
_journal_coeditor_code HG5053
_journal_issue 8
_journal_name_full 'Acta Crystallographica Section E'
_journal_page_first m1160
_journal_page_last m1161
_journal_paper_doi 10.1107/S1600536811029667
_journal_volume 67
_journal_year 2011
_chemical_formula_iupac '[Pr2 (C11 H13 O2)6 (C11 H14 O2)2 (H2 O)2]'
_chemical_formula_moiety 'C88 H110 O18 Pr2'
_chemical_formula_sum 'C88 H110 O18 Pr2'
_chemical_formula_weight 1737.58
_chemical_name_systematic
;
Tetrakis(\m-4-<i>tert</i>-butylbenzoato)-
\k^3^<i>O</i>:<i>O</i>,<i>O</i>';\k^3^<i>O</i>,<i>O</i>':<i>O</i>';
\k^4^<i>O</i>:<i>O</i>'-bis[aquabis(4-<i>tert</i>-butylbenzoato-
\k^2^<i>O</i>,<i>O</i>')(4-<i>tert</i>-butylbenzoic
acid-\k<i>O</i>)praseodymium(III)]
;
_space_group_IT_number 14
_symmetry_cell_setting monoclinic
_symmetry_space_group_name_Hall '-P 2ybc'
_symmetry_space_group_name_H-M 'P 1 21/c 1'
_atom_sites_solution_hydrogens geom
_atom_sites_solution_primary direct
_atom_sites_solution_secondary difmap
_cell_angle_alpha 90.00
_cell_angle_beta 107.073(4)
_cell_angle_gamma 90.00
_cell_formula_units_Z 4
_cell_length_a 35.194(6)
_cell_length_b 9.3857(18)
_cell_length_c 27.956(5)
_cell_measurement_reflns_used 5280
_cell_measurement_temperature 293(2)
_cell_measurement_theta_max 21.54
_cell_measurement_theta_min 2.32
_cell_volume 8827(3)
_computing_cell_refinement 'SAINT (Bruker, 2007)'
_computing_data_collection 'APEX2 (Bruker, 2007)'
_computing_data_reduction 'SAINT (Bruker, 2007)'
_computing_molecular_graphics 'SHELXTL (Sheldrick, 2008)'
_computing_publication_material 'SHELXTL (Sheldrick, 2008)'
_computing_structure_refinement 'SHELXL97 (Sheldrick, 2008)'
_computing_structure_solution 'SHELXS97 (Sheldrick, 2008)'
_diffrn_ambient_temperature 293(2)
_diffrn_measured_fraction_theta_full 0.998
_diffrn_measured_fraction_theta_max 0.998
_diffrn_measurement_device_type 'Bruker APEXII CCD area-detector'
_diffrn_measurement_method 'phi and omega scans'
_diffrn_radiation_monochromator graphite
_diffrn_radiation_source 'fine-focus sealed tube'
_diffrn_radiation_type MoK\a
_diffrn_radiation_wavelength 0.71073
_diffrn_reflns_av_R_equivalents 0.0734
_diffrn_reflns_av_sigmaI/netI 0.0875
_diffrn_reflns_limit_h_max 41
_diffrn_reflns_limit_h_min -35
_diffrn_reflns_limit_k_max 11
_diffrn_reflns_limit_k_min -11
_diffrn_reflns_limit_l_max 33
_diffrn_reflns_limit_l_min -32
_diffrn_reflns_number 44864
_diffrn_reflns_theta_full 25.02
_diffrn_reflns_theta_max 25.02
_diffrn_reflns_theta_min 1.21
_diffrn_standards_decay_% 0
_exptl_absorpt_coefficient_mu 1.154
_exptl_absorpt_correction_T_max 0.841
_exptl_absorpt_correction_T_min 0.769
_exptl_absorpt_correction_type multi-scan
_exptl_absorpt_process_details '(SADABS; Bruker, 2007)'
_exptl_crystal_colour Green
_exptl_crystal_density_diffrn 1.307
_exptl_crystal_density_method 'not measured'
_exptl_crystal_description prism
_exptl_crystal_F_000 3600
_exptl_crystal_size_max 0.24
_exptl_crystal_size_mid 0.09
_exptl_crystal_size_min 0.05
_refine_diff_density_max 5.456
_refine_diff_density_min -0.999
_refine_ls_extinction_method 'SHELXL97 (Sheldrick, 2008)'
_refine_ls_goodness_of_fit_ref 1.018
_refine_ls_hydrogen_treatment constr
_refine_ls_matrix_type full
_refine_ls_number_parameters 999
_refine_ls_number_reflns 15556
_refine_ls_number_restraints 1092
_refine_ls_restrained_S_all 1.039
_refine_ls_R_factor_all 0.1102
_refine_ls_R_factor_gt 0.0732
_refine_ls_shift/su_max 0.018
_refine_ls_shift/su_mean 0.000
_refine_ls_structure_factor_coef Fsqd
_refine_ls_weighting_details 'calc w=1/[\s^2^(Fo^2^)+(0.1044P)^2^+37.5508P] where P=(Fo^2^+2Fc^2^)/3'
_refine_ls_weighting_scheme calc
_refine_ls_wR_factor_gt 0.1804
_refine_ls_wR_factor_ref 0.2062
_reflns_number_gt 10611
_reflns_number_total 15556
_reflns_threshold_expression I>2sigma(I)
_cod_data_source_file hg5053.cif
_cod_data_source_block I
_cod_original_sg_symbol_H-M 'P 21/c'
_cod_database_code 2231140
_cod_database_fobs_code 2231140

loop_
_symmetry_equiv_pos_as_xyz
'x, y, z'
'-x, y+1/2, -z+1/2'
'-x, -y, -z'
'x, -y-1/2, z-1/2'

loop_
_atom_site_type_symbol
_atom_site_label
_atom_site_fract_x
_atom_site_fract_y
_atom_site_fract_z
_atom_site_U_iso_or_equiv
_atom_site_adp_type
_atom_site_calc_flag
_atom_site_refinement_flags
_atom_site_occupancy
Pr Pr1 0.219711(13) 0.29580(4) 0.368366(17) 0.02660(15) Uani d . 1
Pr Pr2 0.278908(14) 0.67515(5) 0.394883(17) 0.02809(15) Uani d . 1
O O1 0.17085(18) 0.3021(7) 0.2804(2) 0.0437(16) Uani d . 1
O O2 0.1138(2) 0.1885(8) 0.2729(3) 0.059(2) Uani d . 1
H H2 0.1245 0.1703 0.3025 0.088 Uiso calc R 1
O O3 0.15337(18) 0.1823(6) 0.3664(2) 0.0421(15) Uani d . 1
O O4 0.20493(17) 0.0867(6) 0.4208(2) 0.0359(14) Uani d . 1
O O5 0.28415(17) 0.1920(6) 0.4161(2) 0.0384(15) Uani d . 1
O O6 0.29358(18) 0.4233(6) 0.4144(2) 0.0403(15) Uani d . 1
O O7 0.21606(19) 0.4056(6) 0.4453(2) 0.0423(15) Uani d . 1
O O8 0.24253(19) 0.6234(6) 0.4517(2) 0.0417(15) Uani d . 1
O O9 0.20635(17) 0.5459(6) 0.3495(2) 0.0342(14) Uani d . 1
O O10 0.21380(17) 0.7776(6) 0.3461(2) 0.0381(14) Uani d . 1
O O11 0.25600(18) 0.3470(6) 0.3101(2) 0.0384(15) Uani d . 1
O O12 0.2818(2) 0.5676(7) 0.3191(2) 0.0494(17) Uani d . 1
O O13 0.29395(17) 0.8839(6) 0.3427(2) 0.0375(14) Uani d . 1
O O14 0.34550(18) 0.7831(7) 0.3943(2) 0.0468(17) Uani d . 1
O O15 0.3288(2) 0.6725(7) 0.4825(2) 0.0494(17) Uani d . 1
O O16 0.3870(2) 0.7699(10) 0.4869(3) 0.069(2) Uani d . 1
H H16 0.3853 0.7336 0.4597 0.104 Uiso calc R 1
O O1W 0.22485(18) 0.0606(6) 0.3258(2) 0.0383(15) Uani d . 1
H H1WB 0.2196 -0.0245 0.3220 0.057 Uiso d R 1
H H1WA 0.2449 0.0833 0.3180 0.057 Uiso d R 1
O O2W 0.27289(18) 0.9115(6) 0.4382(2) 0.0403(15) Uani d . 1
H H2WB 0.2493 0.9065 0.4366 0.060 Uiso d R 1
H H2WA 0.2800 0.9923 0.4337 0.060 Uiso d R 1
C C1 0.1391(3) 0.2616(10) 0.2546(4) 0.043(2) Uani d U 1
C C2 0.1242(3) 0.2919(11) 0.2005(4) 0.0470(19) Uani d U 1
C C3 0.0891(3) 0.2376(13) 0.1702(4) 0.060(2) Uani d U 1
H H3 0.0733 0.1802 0.1836 0.072 Uiso calc R 1
C C4 0.0773(3) 0.2685(13) 0.1191(4) 0.062(2) Uani d U 1
H H4 0.0535 0.2308 0.0989 0.074 Uiso calc R 1
C C5 0.0999(4) 0.3538(13) 0.0978(4) 0.063(2) Uani d U 1
C C6 0.1349(3) 0.4046(12) 0.1290(4) 0.061(2) Uani d U 1
H H6 0.1510 0.4607 0.1156 0.073 Uiso calc R 1
C C7 0.1469(3) 0.3760(12) 0.1792(4) 0.056(2) Uani d U 1
H H7 0.1708 0.4136 0.1991 0.067 Uiso calc R 1
C C8 0.0869(4) 0.3882(14) 0.0420(4) 0.074(3) Uani d U 1
C C9 0.0480(6) 0.3159(19) 0.0139(6) 0.122(5) Uani d U 1
H H9A 0.0515 0.2144 0.0155 0.183 Uiso calc R 1
H H9B 0.0402 0.3459 -0.0205 0.183 Uiso calc R 1
H H9C 0.0277 0.3418 0.0289 0.183 Uiso calc R 1
C C10 0.1168(5) 0.3347(18) 0.0178(5) 0.106(4) Uani d U 1
H H10A 0.1404 0.3921 0.0282 0.159 Uiso calc R 1
H H10B 0.1059 0.3401 -0.0179 0.159 Uiso calc R 1
H H10C 0.1234 0.2375 0.0275 0.159 Uiso calc R 1
C C11 0.0783(6) 0.5450(18) 0.0339(6) 0.126(5) Uani d U 1
H H11A 0.0575 0.5712 0.0481 0.190 Uiso calc R 1
H H11B 0.0700 0.5651 -0.0013 0.190 Uiso calc R 1
H H11C 0.1018 0.5986 0.0498 0.190 Uiso calc R 1
C C12 0.1686(3) 0.0853(9) 0.3980(3) 0.0351(18) Uani d U 1
C C13 0.1426(3) -0.0332(10) 0.4055(4) 0.0421(18) Uani d U 1
C C14 0.1035(3) -0.0393(11) 0.3808(4) 0.050(2) Uani d U 1
H H14 0.0919 0.0330 0.3586 0.061 Uiso calc R 1
C C15 0.0802(3) -0.1527(11) 0.3882(5) 0.059(2) Uani d U 1
H H15 0.0531 -0.1532 0.3714 0.071 Uiso calc R 1
C C16 0.0961(3) -0.2624(11) 0.4195(5) 0.059(2) Uani d U 1
C C17 0.1353(3) -0.2543(11) 0.4440(4) 0.058(2) Uani d U 1
H H17 0.1469 -0.3271 0.4660 0.070 Uiso calc R 1
C C18 0.1589(3) -0.1440(10) 0.4377(4) 0.0496(19) Uani d U 1
H H18 0.1858 -0.1434 0.4552 0.059 Uiso calc R 1
C C19 0.0713(4) -0.3889(13) 0.4291(6) 0.074(3) Uani d U 1
C C20 0.0774(5) -0.4049(16) 0.4861(6) 0.104(4) Uani d U 1
H H20A 0.0606 -0.3385 0.4964 0.156 Uiso calc R 1
H H20B 0.1047 -0.3857 0.5040 0.156 Uiso calc R 1
H H20C 0.0708 -0.5002 0.4932 0.156 Uiso calc R 1
C C21 0.0857(4) -0.5243(13) 0.4113(6) 0.082(3) Uani d U 1
H H21A 0.0711 -0.6037 0.4185 0.123 Uiso calc R 1
H H21B 0.1135 -0.5367 0.4281 0.123 Uiso calc R 1
H H21C 0.0816 -0.5188 0.3758 0.123 Uiso calc R 1
C C22 0.0286(4) -0.3700(16) 0.4035(7) 0.110(4) Uani d U 1
H H22A 0.0246 -0.3565 0.3683 0.165 Uiso calc R 1
H H22B 0.0189 -0.2881 0.4169 0.165 Uiso calc R 1
H H22C 0.0143 -0.4531 0.4085 0.165 Uiso calc R 1
C C23 0.3064(3) 0.2987(9) 0.4273(3) 0.0357(18) Uani d U 1
C C24 0.3482(3) 0.2792(11) 0.4589(4) 0.0464(19) Uani d U 1
C C25 0.3606(3) 0.1495(11) 0.4818(4) 0.055(2) Uani d U 1
H H25 0.3430 0.0733 0.4757 0.066 Uiso calc R 1
C C26 0.3988(3) 0.1308(13) 0.5135(5) 0.069(2) Uani d U 1
H H26 0.4062 0.0421 0.5281 0.083 Uiso calc R 1
C C27 0.4254(4) 0.2384(15) 0.5237(6) 0.087(3) Uani d U 1
C C28 0.4133(4) 0.3679(14) 0.4968(5) 0.081(3) Uani d U 1
H H28 0.4316 0.4417 0.5008 0.097 Uiso calc R 1
C C29 0.3758(3) 0.3872(12) 0.4654(5) 0.066(2) Uani d U 1
H H29 0.3689 0.4730 0.4484 0.079 Uiso calc R 1
C C30 0.4666(5) 0.221(2) 0.5597(8) 0.131(5) Uani d U 1
C C31 0.4754(6) 0.073(2) 0.5814(9) 0.184(8) Uani d U 1
H H31A 0.4749 0.0068 0.5551 0.276 Uiso calc R 1
H H31B 0.4557 0.0467 0.5973 0.276 Uiso calc R 1
H H31C 0.5012 0.0722 0.6056 0.276 Uiso calc R 1
C C32 0.4994(6) 0.277(3) 0.5377(9) 0.182(7) Uani d U 1
H H32A 0.5051 0.2066 0.5159 0.273 Uiso calc R 1
H H32B 0.5230 0.2971 0.5644 0.273 Uiso calc R 1
H H32C 0.4903 0.3629 0.5191 0.273 Uiso calc R 1
C C33 0.4684(6) 0.311(2) 0.6046(8) 0.174(6) Uani d U 1
H H33A 0.4911 0.2836 0.6318 0.260 Uiso calc R 1
H H33B 0.4447 0.2973 0.6143 0.260 Uiso calc R 1
H H33C 0.4707 0.4093 0.5966 0.260 Uiso calc R 1
C C34 0.2270(3) 0.5196(9) 0.4683(3) 0.0361(19) Uani d U 1
C C35 0.2207(3) 0.5395(9) 0.5185(3) 0.0392(17) Uani d U 1
C C36 0.1985(3) 0.4442(10) 0.5365(3) 0.0442(19) Uani d U 1
H H36 0.1873 0.3650 0.5177 0.053 Uiso calc R 1
C C37 0.1929(3) 0.4672(10) 0.5829(4) 0.050(2) Uani d U 1
H H37 0.1773 0.4034 0.5943 0.060 Uiso calc R 1
C C38 0.2097(3) 0.5814(11) 0.6131(4) 0.0542(19) Uani d U 1
C C39 0.2324(3) 0.6772(11) 0.5932(4) 0.053(2) Uani d U 1
H H39 0.2440 0.7564 0.6118 0.064 Uiso calc R 1
C C40 0.2375(3) 0.6553(10) 0.5474(4) 0.0454(18) Uani d U 1
H H40 0.2525 0.7197 0.5353 0.055 Uiso calc R 1
C C41 0.2040(4) 0.6068(13) 0.6639(5) 0.075(3) Uani d U 1
C C42 0.1835(5) 0.4932(14) 0.6816(5) 0.089(4) Uani d U 1
H H42A 0.1842 0.5117 0.7157 0.134 Uiso calc R 1
H H42B 0.1964 0.4040 0.6798 0.134 Uiso calc R 1
H H42C 0.1564 0.4888 0.6611 0.134 Uiso calc R 1
C C43 0.2483(5) 0.5993(17) 0.7042(5) 0.106(4) Uani d U 1
H H43A 0.2466 0.6221 0.7370 0.160 Uiso calc R 1
H H43B 0.2655 0.6664 0.6949 0.160 Uiso calc R 1
H H43C 0.2589 0.5049 0.7044 0.160 Uiso calc R 1
C C44 0.1931(5) 0.7564(15) 0.6704(5) 0.091(4) Uani d U 1
H H44A 0.1665 0.7744 0.6497 0.136 Uiso calc R 1
H H44B 0.2112 0.8194 0.6609 0.136 Uiso calc R 1
H H44C 0.1946 0.7726 0.7048 0.136 Uiso calc R 1
C C45 0.1919(2) 0.6687(8) 0.3352(3) 0.0300(17) Uani d U 1
C C46 0.1501(3) 0.6823(9) 0.3038(3) 0.0374(17) Uani d U 1
C C47 0.1234(3) 0.5714(10) 0.3011(4) 0.0440(19) Uani d U 1
H H47 0.1312 0.4909 0.3210 0.053 Uiso calc R 1
C C48 0.0850(3) 0.5809(11) 0.2685(4) 0.056(2) Uani d U 1
H H48 0.0674 0.5057 0.2667 0.067 Uiso calc R 1
C C49 0.0726(3) 0.6994(12) 0.2390(5) 0.067(2) Uani d U 1
C C50 0.0997(3) 0.8112(11) 0.2450(4) 0.056(2) Uani d U 1
H H50 0.0918 0.8940 0.2264 0.068 Uiso calc R 1
C C51 0.1369(3) 0.8038(10) 0.2767(4) 0.0462(19) Uani d U 1
H H51 0.1538 0.8819 0.2803 0.055 Uiso calc R 1
C C52 0.0328(4) 0.7049(17) 0.1989(7) 0.098(4) Uani d U 1
C C53 0.0203(5) 0.571(2) 0.1728(7) 0.146(5) Uani d U 1
H H53A 0.0011 0.5900 0.1411 0.219 Uiso calc R 1
H H53B 0.0086 0.5115 0.1925 0.219 Uiso calc R 1
H H53C 0.0429 0.5242 0.1675 0.219 Uiso calc R 1
C C54 0.0009(6) 0.724(2) 0.2283(8) 0.159(6) Uani d U 1
H H54A 0.0116 0.6895 0.2618 0.239 Uiso calc R 1
H H54B -0.0227 0.6720 0.2117 0.239 Uiso calc R 1
H H54C -0.0055 0.8236 0.2292 0.239 Uiso calc R 1
C C55 0.0282(6) 0.810(2) 0.1620(8) 0.166(6) Uani d U 1
H H55A 0.0073 0.7824 0.1328 0.249 Uiso calc R 1
H H55B 0.0526 0.8199 0.1535 0.249 Uiso calc R 1
H H55C 0.0215 0.8988 0.1744 0.249 Uiso calc R 1
C C56 0.2719(3) 0.4525(9) 0.2959(3) 0.0339(19) Uani d U 1
C C57 0.2782(3) 0.4395(9) 0.2452(3) 0.0427(18) Uani d U 1
C C58 0.2626(3) 0.3265(10) 0.2135(4) 0.054(2) Uani d U 1
H H58 0.2476 0.2581 0.2239 0.065 Uiso calc R 1
C C59 0.2685(4) 0.3127(11) 0.1679(4) 0.059(2) Uani d U 1
H H59 0.2574 0.2354 0.1478 0.071 Uiso calc R 1
C C60 0.2909(4) 0.4128(11) 0.1505(4) 0.060(2) Uani d U 1
C C61 0.3061(3) 0.5266(11) 0.1818(4) 0.055(2) Uani d U 1
H H61 0.3206 0.5964 0.1711 0.066 Uiso calc R 1
C C62 0.3005(3) 0.5396(10) 0.2288(4) 0.049(2) Uani d U 1
H H62 0.3116 0.6159 0.2493 0.059 Uiso calc R 1
C C63 0.2979(5) 0.3977(14) 0.0998(5) 0.086(3) Uani d U 1
C C64 0.3155(5) 0.5161(16) 0.0826(5) 0.109(4) Uani d U 1
H H64A 0.3417 0.5319 0.1048 0.164 Uiso calc R 1
H H64B 0.2996 0.5995 0.0818 0.164 Uiso calc R 1
H H64C 0.3172 0.4968 0.0496 0.164 Uiso calc R 1
C C65 0.3074(5) 0.2502(16) 0.0890(6) 0.103(4) Uani d U 1
H H65A 0.3093 0.2448 0.0554 0.155 Uiso calc R 1
H H65B 0.2868 0.1874 0.0923 0.155 Uiso calc R 1
H H65C 0.3323 0.2224 0.1121 0.155 Uiso calc R 1
C C66 0.2514(6) 0.4129(18) 0.0581(6) 0.125(5) Uani d U 1
H H66A 0.2411 0.5065 0.0605 0.188 Uiso calc R 1
H H66B 0.2341 0.3431 0.0658 0.188 Uiso calc R 1
H H66C 0.2528 0.3976 0.0248 0.188 Uiso calc R 1
C C67 0.3302(3) 0.8839(10) 0.3644(3) 0.0388(19) Uani d U 1
C C68 0.3551(3) 1.0026(10) 0.3575(4) 0.0465(19) Uani d U 1
C C69 0.3387(3) 1.1192(11) 0.3268(5) 0.060(2) Uani d U 1
H H69 0.3115 1.1199 0.3105 0.072 Uiso calc R 1
C C70 0.3617(3) 1.2337(12) 0.3200(5) 0.069(2) Uani d U 1
H H70 0.3499 1.3074 0.2984 0.082 Uiso calc R 1
C C71 0.4014(3) 1.2384(12) 0.3448(5) 0.069(2) Uani d U 1
C C72 0.4180(3) 1.1232(12) 0.3761(5) 0.066(2) Uani d U 1
H H72 0.4449 1.1234 0.3933 0.080 Uiso calc R 1
C C73 0.3948(3) 1.0103(12) 0.3817(4) 0.058(2) Uani d U 1
H H73 0.4066 0.9360 0.4028 0.070 Uiso calc R 1
C C74 0.4260(4) 1.3648(14) 0.3378(7) 0.089(3) Uani d U 1
C C75 0.4082(4) 1.5011(14) 0.3530(7) 0.105(4) Uani d U 1
H H75A 0.4122 1.5007 0.3884 0.158 Uiso calc R 1
H H75B 0.3802 1.5047 0.3358 0.158 Uiso calc R 1
H H75C 0.4210 1.5829 0.3440 0.158 Uiso calc R 1
C C76 0.4206(5) 1.3788(18) 0.2805(7) 0.120(4) Uani d U 1
H H76A 0.4332 1.4647 0.2743 0.180 Uiso calc R 1
H H76B 0.3928 1.3820 0.2627 0.180 Uiso calc R 1
H H76C 0.4325 1.2982 0.2694 0.180 Uiso calc R 1
C C77 0.4685(5) 1.3515(18) 0.3629(8) 0.133(5) Uani d U 1
H H77A 0.4729 1.3430 0.3984 0.199 Uiso calc R 1
H H77B 0.4820 1.4344 0.3561 0.199 Uiso calc R 1
H H77C 0.4786 1.2682 0.3508 0.199 Uiso calc R 1
C C78 0.3618(3) 0.7088(12) 0.5065(4) 0.053(2) Uani d U 1
C C79 0.3773(4) 0.6840(13) 0.5612(4) 0.062(2) Uani d U 1
C C80 0.4139(4) 0.7294(15) 0.5894(4) 0.074(3) Uani d U 1
H H80 0.4305 0.7753 0.5739 0.089 Uiso calc R 1
C C81 0.4269(4) 0.7086(15) 0.6408(5) 0.079(3) Uani d U 1
H H81 0.4519 0.7399 0.6594 0.095 Uiso calc R 1
C C82 0.4022(4) 0.6406(16) 0.6645(5) 0.084(3) Uani d U 1
C C83 0.3659(4) 0.5960(14) 0.6357(4) 0.073(3) Uani d U 1
H H83 0.3494 0.5488 0.6512 0.087 Uiso calc R 1
C C84 0.3525(4) 0.6175(14) 0.5850(4) 0.069(2) Uani d U 1
H H84 0.3272 0.5880 0.5668 0.083 Uiso calc R 1
C C85 0.4149(6) 0.616(2) 0.7213(5) 0.110(4) Uani d U 1
C C86 0.3854(6) 0.662(2) 0.7440(7) 0.153(5) Uani d U 1
H H86A 0.3965 0.6622 0.7797 0.230 Uiso calc R 1
H H86B 0.3631 0.5984 0.7347 0.230 Uiso calc R 1
H H86C 0.3768 0.7567 0.7328 0.230 Uiso calc R 1
C C87 0.4299(7) 0.472(2) 0.7335(7) 0.170(6) Uani d U 1
H H87A 0.4584 0.4731 0.7423 0.255 Uiso calc R 1
H H87B 0.4195 0.4117 0.7050 0.255 Uiso calc R 1
H H87C 0.4217 0.4373 0.7612 0.255 Uiso calc R 1
C C88 0.4479(7) 0.712(2) 0.7468(7) 0.164(6) Uani d U 1
H H88A 0.4427 0.8058 0.7328 0.245 Uiso calc R 1
H H88B 0.4722 0.6767 0.7423 0.245 Uiso calc R 1
H H88C 0.4502 0.7153 0.7819 0.245 Uiso calc R 1

loop_
_atom_site_aniso_label
_atom_site_aniso_U_11
_atom_site_aniso_U_22
_atom_site_aniso_U_33
_atom_site_aniso_U_12
_atom_site_aniso_U_13
_atom_site_aniso_U_23
Pr1 0.0312(3) 0.0197(2) 0.0273(3) -0.00240(18) 0.00606(19) 0.00266(17)
Pr2 0.0339(3) 0.0216(2) 0.0278(3) -0.00361(18) 0.0075(2) 0.00178(18)
O1 0.039(4) 0.049(4) 0.037(4) -0.001(3) 0.001(3) 0.011(3)
O2 0.049(4) 0.068(5) 0.045(4) -0.018(4) -0.008(3) 0.014(4)
O3 0.038(4) 0.044(4) 0.040(4) -0.007(3) 0.005(3) 0.011(3)
O4 0.035(4) 0.034(3) 0.038(3) -0.003(3) 0.008(3) 0.012(3)
O5 0.036(3) 0.025(3) 0.048(4) -0.005(3) 0.003(3) 0.007(3)
O6 0.044(4) 0.030(3) 0.043(4) 0.006(3) 0.008(3) 0.005(3)
O7 0.061(4) 0.033(3) 0.037(4) -0.011(3) 0.021(3) -0.005(3)
O8 0.055(4) 0.035(3) 0.040(4) -0.011(3) 0.021(3) 0.000(3)
O9 0.043(3) 0.023(3) 0.030(3) 0.006(3) 0.000(3) 0.006(2)
O10 0.033(3) 0.027(3) 0.046(4) -0.005(3) -0.001(3) 0.006(3)
O11 0.054(4) 0.027(3) 0.042(4) -0.005(3) 0.026(3) 0.001(3)
O12 0.074(5) 0.039(4) 0.041(4) -0.010(3) 0.027(4) -0.008(3)
O13 0.032(4) 0.033(3) 0.047(4) -0.004(3) 0.010(3) 0.002(3)
O14 0.037(4) 0.050(4) 0.050(4) -0.007(3) 0.008(3) 0.023(3)
O15 0.053(4) 0.050(4) 0.039(4) -0.003(3) 0.003(3) 0.004(3)
O16 0.058(5) 0.092(6) 0.050(5) -0.016(4) 0.003(4) 0.019(4)
O1W 0.063(4) 0.019(3) 0.034(3) -0.004(3) 0.017(3) -0.005(2)
O2W 0.052(4) 0.020(3) 0.047(4) -0.002(3) 0.010(3) -0.008(3)
C1 0.049(5) 0.033(4) 0.043(5) -0.004(4) 0.007(4) 0.004(4)
C2 0.047(4) 0.048(4) 0.041(4) -0.003(3) 0.006(3) 0.008(3)
C3 0.056(4) 0.066(5) 0.049(4) -0.003(4) 0.001(4) 0.006(4)
C4 0.059(5) 0.068(5) 0.049(4) 0.001(4) 0.002(4) 0.005(4)
C5 0.070(4) 0.066(4) 0.046(4) 0.009(4) 0.006(4) 0.006(4)
C6 0.065(5) 0.062(5) 0.050(4) -0.007(4) 0.007(4) 0.008(4)
C7 0.057(4) 0.057(4) 0.048(4) -0.003(4) 0.007(4) 0.008(4)
C8 0.096(7) 0.079(6) 0.039(5) 0.027(6) 0.008(5) 0.011(5)
C9 0.145(10) 0.135(10) 0.064(8) 0.019(9) -0.003(8) 0.020(8)
C10 0.122(9) 0.130(10) 0.062(7) 0.023(8) 0.021(7) 0.021(7)
C11 0.176(11) 0.110(9) 0.072(8) 0.031(9) 0.003(8) 0.004(8)
C12 0.035(4) 0.037(4) 0.036(4) -0.001(3) 0.015(3) 0.008(3)
C13 0.036(4) 0.040(4) 0.052(4) -0.004(3) 0.016(3) 0.006(3)
C14 0.038(4) 0.046(4) 0.063(4) -0.004(3) 0.008(3) 0.014(4)
C15 0.044(4) 0.054(4) 0.076(5) -0.013(4) 0.010(4) 0.008(4)
C16 0.045(4) 0.043(4) 0.089(5) -0.013(3) 0.022(4) 0.008(4)
C17 0.047(4) 0.043(4) 0.081(5) -0.007(4) 0.014(4) 0.018(4)
C18 0.038(4) 0.041(4) 0.068(4) -0.004(3) 0.014(3) 0.015(4)
C19 0.056(5) 0.050(5) 0.123(7) -0.016(5) 0.038(5) 0.002(6)
C20 0.108(8) 0.076(8) 0.141(10) -0.031(7) 0.057(8) 0.003(8)
C21 0.084(7) 0.052(6) 0.115(8) -0.020(6) 0.038(6) -0.001(6)
C22 0.082(7) 0.075(7) 0.168(10) -0.030(6) 0.032(7) 0.012(8)
C23 0.032(4) 0.035(4) 0.043(4) 0.003(3) 0.015(4) 0.007(4)
C24 0.035(4) 0.042(4) 0.058(4) 0.002(3) 0.008(3) -0.001(4)
C25 0.038(4) 0.053(4) 0.066(4) -0.001(3) 0.002(4) 0.007(4)
C26 0.046(4) 0.065(5) 0.081(5) 0.006(4) -0.006(4) 0.009(4)
C27 0.055(4) 0.073(5) 0.105(5) 0.005(4) -0.018(4) -0.003(5)
C28 0.052(5) 0.068(5) 0.101(5) -0.004(4) -0.012(4) -0.002(5)
C29 0.040(4) 0.054(4) 0.088(5) 0.000(4) -0.004(4) 0.001(4)
C30 0.079(7) 0.108(8) 0.160(9) 0.002(7) -0.034(7) -0.009(8)
C31 0.117(11) 0.141(13) 0.218(14) 0.019(11) -0.069(11) 0.005(12)
C32 0.104(12) 0.189(14) 0.210(14) 0.008(12) -0.019(12) 0.002(13)
C33 0.117(10) 0.158(11) 0.186(11) 0.003(9) -0.049(9) -0.007(10)
C34 0.049(5) 0.029(4) 0.030(4) -0.001(4) 0.010(4) 0.004(3)
C35 0.056(4) 0.031(3) 0.034(4) -0.006(3) 0.018(3) 0.001(3)
C36 0.060(4) 0.036(4) 0.041(4) -0.010(3) 0.022(4) -0.004(3)
C37 0.071(5) 0.042(4) 0.043(4) -0.008(4) 0.028(4) -0.002(3)
C38 0.085(4) 0.041(4) 0.044(4) -0.006(4) 0.030(4) -0.003(3)
C39 0.077(5) 0.045(4) 0.042(4) -0.011(4) 0.022(4) -0.002(3)
C40 0.064(4) 0.036(4) 0.039(4) -0.009(3) 0.020(3) -0.001(3)
C41 0.129(7) 0.054(5) 0.055(5) -0.011(6) 0.048(5) -0.006(5)
C42 0.147(9) 0.076(7) 0.066(7) -0.009(7) 0.063(7) -0.004(6)
C43 0.161(10) 0.087(8) 0.069(8) -0.012(8) 0.032(8) -0.004(7)
C44 0.145(9) 0.072(7) 0.074(7) 0.011(7) 0.061(7) -0.004(6)
C45 0.032(4) 0.028(4) 0.029(4) 0.003(3) 0.007(3) 0.007(3)
C46 0.035(4) 0.032(3) 0.040(4) 0.004(3) 0.003(3) 0.002(3)
C47 0.039(4) 0.032(4) 0.055(4) -0.004(3) 0.005(3) 0.003(3)
C48 0.043(4) 0.041(4) 0.073(5) -0.006(4) 0.003(4) 0.000(4)
C49 0.045(4) 0.058(4) 0.082(5) 0.002(4) -0.007(4) 0.000(4)
C50 0.048(4) 0.042(4) 0.066(5) 0.003(4) -0.003(4) 0.009(4)
C51 0.043(4) 0.034(4) 0.052(4) -0.003(3) -0.001(3) 0.009(3)
C52 0.050(6) 0.090(7) 0.123(8) 0.012(6) -0.022(6) 0.002(6)
C53 0.100(9) 0.129(10) 0.153(10) 0.000(8) -0.051(8) -0.003(9)
C54 0.099(9) 0.165(10) 0.169(11) 0.021(9) -0.031(9) -0.019(9)
C55 0.110(9) 0.150(10) 0.175(11) -0.018(9) -0.058(9) 0.023(9)
C56 0.049(5) 0.030(4) 0.030(4) 0.000(4) 0.023(4) 0.004(4)
C57 0.066(4) 0.032(3) 0.037(4) -0.006(3) 0.027(3) 0.001(3)
C58 0.082(5) 0.042(4) 0.045(4) -0.015(4) 0.029(4) -0.005(3)
C59 0.092(5) 0.045(4) 0.045(4) -0.014(4) 0.030(4) -0.002(4)
C60 0.099(5) 0.045(4) 0.048(4) -0.010(4) 0.038(4) -0.002(3)
C61 0.084(5) 0.044(4) 0.047(4) -0.011(4) 0.034(4) 0.004(4)
C62 0.079(5) 0.035(4) 0.042(4) -0.009(4) 0.031(4) 0.000(3)
C63 0.150(8) 0.056(6) 0.068(6) -0.009(6) 0.056(6) -0.002(5)
C64 0.186(12) 0.091(9) 0.077(8) -0.013(9) 0.080(8) 0.011(7)
C65 0.172(10) 0.071(7) 0.087(8) 0.005(8) 0.068(7) -0.003(7)
C66 0.199(12) 0.095(9) 0.080(8) -0.011(9) 0.039(9) 0.007(8)
C67 0.044(5) 0.036(4) 0.040(4) -0.002(4) 0.018(4) 0.002(4)
C68 0.035(4) 0.041(4) 0.066(4) -0.006(3) 0.019(3) 0.008(4)
C69 0.042(4) 0.046(4) 0.091(5) -0.004(4) 0.017(4) 0.009(4)
C70 0.049(4) 0.048(4) 0.108(5) -0.007(4) 0.021(4) 0.016(4)
C71 0.050(4) 0.049(4) 0.110(5) -0.012(4) 0.024(4) 0.008(4)
C72 0.043(4) 0.057(4) 0.096(5) -0.013(4) 0.015(4) 0.008(4)
C73 0.044(4) 0.051(4) 0.078(5) -0.006(3) 0.015(4) 0.010(4)
C74 0.064(5) 0.059(5) 0.141(7) -0.009(5) 0.027(5) 0.010(6)
C75 0.091(8) 0.062(7) 0.168(10) -0.016(6) 0.045(7) 0.009(7)
C76 0.099(8) 0.088(8) 0.180(10) -0.024(7) 0.052(8) 0.018(8)
C77 0.084(8) 0.096(9) 0.214(12) -0.025(8) 0.036(9) 0.012(9)
C78 0.053(5) 0.056(5) 0.045(5) -0.003(4) 0.008(4) 0.006(4)
C79 0.063(5) 0.074(5) 0.041(4) -0.001(4) 0.003(4) 0.006(4)
C80 0.072(5) 0.090(5) 0.050(4) -0.005(5) 0.002(4) 0.011(4)
C81 0.079(5) 0.096(5) 0.050(5) -0.001(5) -0.002(4) 0.007(5)
C82 0.096(5) 0.100(5) 0.048(4) 0.012(5) 0.006(4) 0.009(4)
C83 0.079(5) 0.086(5) 0.046(4) -0.002(5) 0.009(4) 0.013(4)
C84 0.073(5) 0.078(5) 0.050(4) -0.003(4) 0.006(4) 0.010(4)
C85 0.132(8) 0.125(8) 0.053(6) 0.036(7) -0.002(6) 0.000(6)
C86 0.172(11) 0.188(11) 0.082(9) 0.027(10) 0.011(9) 0.008(9)
C87 0.212(11) 0.171(11) 0.088(9) 0.043(10) -0.016(9) 0.006(9)
C88 0.188(11) 0.180(11) 0.089(9) 0.006(10) -0.012(9) -0.006(9)

loop_
_atom_type_symbol
_atom_type_description
_atom_type_scat_dispersion_real
_atom_type_scat_dispersion_imag
_atom_type_scat_source
C C 0.0033 0.0016 'International Tables Vol C Tables 4.2.6.8 and 6.1.1.4'
H H 0.0000 0.0000 'International Tables Vol C Tables 4.2.6.8 and 6.1.1.4'
O O 0.0106 0.0060 'International Tables Vol C Tables 4.2.6.8 and 6.1.1.4'
Pr Pr -0.2180 2.8214 'International Tables Vol C Tables 4.2.6.8 and 6.1.1.4'

loop_
_geom_angle_atom_site_label_1
_geom_angle_atom_site_label_2
_geom_angle_atom_site_label_3
_geom_angle
O11 Pr1 O9 76.46(19)
O11 Pr1 O7 134.2(2)
O9 Pr1 O7 73.9(2)
O11 Pr1 O5 81.8(2)
O9 Pr1 O5 126.08(18)
O7 Pr1 O5 88.2(2)
O11 Pr1 O1W 74.35(19)
O9 Pr1 O1W 140.98(18)
O7 Pr1 O1W 144.63(19)
O5 Pr1 O1W 74.31(19)
O11 Pr1 O3 137.4(2)
O9 Pr1 O3 106.4(2)
O7 Pr1 O3 84.8(2)
O5 Pr1 O3 122.45(19)
O1W Pr1 O3 79.5(2)
O11 Pr1 O1 71.5(2)
O9 Pr1 O1 74.66(19)
O7 Pr1 O1 130.5(2)
O5 Pr1 O1 141.4(2)
O1W Pr1 O1 71.90(19)
O3 Pr1 O1 68.7(2)
O11 Pr1 O4 140.54(19)
O9 Pr1 O4 143.00(19)
O7 Pr1 O4 75.41(19)
O5 Pr1 O4 72.59(18)
O1W Pr1 O4 70.14(19)
O3 Pr1 O4 50.37(18)
O1 Pr1 O4 111.84(19)
O11 Pr1 O6 67.6(2)
O9 Pr1 O6 77.36(18)
O7 Pr1 O6 72.25(19)
O5 Pr1 O6 48.72(17)
O1W Pr1 O6 113.67(19)
O3 Pr1 O6 154.96(19)
O1 Pr1 O6 134.61(19)
O4 Pr1 O6 112.09(18)
O8 Pr2 O12 133.2(2)
O8 Pr2 O6 76.8(2)
O12 Pr2 O6 74.1(2)
O8 Pr2 O10 81.6(2)
O12 Pr2 O10 87.1(2)
O6 Pr2 O10 126.53(19)
O8 Pr2 O14 139.7(2)
O12 Pr2 O14 83.3(2)
O6 Pr2 O14 104.5(2)
O10 Pr2 O14 122.78(19)
O8 Pr2 O15 73.1(2)
O12 Pr2 O15 130.7(2)
O6 Pr2 O15 74.7(2)
O10 Pr2 O15 142.2(2)
O14 Pr2 O15 68.7(2)
O8 Pr2 O2W 74.0(2)
O12 Pr2 O2W 145.0(2)
O6 Pr2 O2W 140.5(2)
O10 Pr2 O2W 74.60(19)
O14 Pr2 O2W 82.1(2)
O15 Pr2 O2W 71.6(2)
O8 Pr2 O13 140.8(2)
O12 Pr2 O13 75.5(2)
O6 Pr2 O13 142.4(2)
O10 Pr2 O13 72.94(18)
O14 Pr2 O13 50.02(19)
O15 Pr2 O13 110.5(2)
O2W Pr2 O13 70.80(19)
O8 Pr2 O9 67.07(19)
O12 Pr2 O9 71.4(2)
O6 Pr2 O9 77.60(18)
O10 Pr2 O9 48.93(17)
O14 Pr2 O9 153.19(19)
O15 Pr2 O9 135.53(19)
O2W Pr2 O9 113.65(18)
O13 Pr2 O9 112.71(17)
C1 O1 Pr1 144.7(6)
C1 O2 H2 109.5
C12 O3 Pr1 95.1(5)
C12 O4 Pr1 93.7(5)
C23 O5 Pr1 103.1(5)
C23 O6 Pr2 171.6(6)
C23 O6 Pr1 86.6(5)
Pr2 O6 Pr1 101.7(2)
C34 O7 Pr1 137.1(6)
C34 O8 Pr2 141.2(6)
C45 O9 Pr1 168.0(5)
C45 O9 Pr2 88.7(5)
Pr1 O9 Pr2 103.32(19)
C45 O10 Pr2 102.6(5)
C56 O11 Pr1 138.4(5)
C56 O12 Pr2 138.5(6)
C67 O13 Pr2 94.3(5)
C67 O14 Pr2 95.0(5)
C78 O15 Pr2 143.7(7)
C78 O16 H16 109.5
Pr1 O1W H1WB 149.7
Pr1 O1W H1WA 94.8
H1WB O1W H1WA 113.3
Pr2 O2W H2WB 98.5
Pr2 O2W H2WA 130.9
H2WB O2W H2WA 113.3
O1 C1 O2 122.6(9)
O1 C1 C2 123.0(9)
O2 C1 C2 114.4(9)
C3 C2 C7 118.4(10)
C3 C2 C1 123.2(9)
C7 C2 C1 118.4(9)
C2 C3 C4 120.0(11)
C2 C3 H3 120.0
C4 C3 H3 120.0
C5 C4 C3 121.6(11)
C5 C4 H4 119.2
C3 C4 H4 119.2
C6 C5 C4 116.9(11)
C6 C5 C8 121.4(12)
C4 C5 C8 121.7(11)
C5 C6 C7 122.3(11)
C5 C6 H6 118.8
C7 C6 H6 118.8
C6 C7 C2 120.8(11)
C6 C7 H7 119.6
C2 C7 H7 119.6
C10 C8 C11 113.5(14)
C10 C8 C5 110.7(11)
C11 C8 C5 110.3(11)
C10 C8 C9 105.2(13)
C11 C8 C9 104.2(12)
C5 C8 C9 112.8(12)
C8 C9 H9A 109.5
C8 C9 H9B 109.5
H9A C9 H9B 109.5
C8 C9 H9C 109.5
H9A C9 H9C 109.5
H9B C9 H9C 109.5
C8 C10 H10A 109.5
C8 C10 H10B 109.5
H10A C10 H10B 109.5
C8 C10 H10C 109.5
H10A C10 H10C 109.5
H10B C10 H10C 109.5
C8 C11 H11A 109.5
C8 C11 H11B 109.5
H11A C11 H11B 109.5
C8 C11 H11C 109.5
H11A C11 H11C 109.5
H11B C11 H11C 109.5
O4 C12 O3 120.4(8)
O4 C12 C13 120.9(8)
O3 C12 C13 118.7(8)
C14 C13 C18 117.8(9)
C14 C13 C12 122.4(9)
C18 C13 C12 119.8(8)
C13 C14 C15 120.9(10)
C13 C14 H14 119.6
C15 C14 H14 119.6
C16 C15 C14 121.6(10)
C16 C15 H15 119.2
C14 C15 H15 119.2
C17 C16 C15 116.6(10)
C17 C16 C19 120.2(11)
C15 C16 C19 123.2(10)
C16 C17 C18 123.1(10)
C16 C17 H17 118.5
C18 C17 H17 118.5
C17 C18 C13 120.0(10)
C17 C18 H18 120.0
C13 C18 H18 120.0
C22 C19 C21 109.6(12)
C22 C19 C16 111.8(11)
C21 C19 C16 109.3(10)
C22 C19 C20 108.9(12)
C21 C19 C20 107.4(12)
C16 C19 C20 109.7(11)
C19 C20 H20A 109.5
C19 C20 H20B 109.5
H20A C20 H20B 109.5
C19 C20 H20C 109.5
H20A C20 H20C 109.5
H20B C20 H20C 109.5
C19 C21 H21A 109.5
C19 C21 H21B 109.5
H21A C21 H21B 109.5
C19 C21 H21C 109.5
H21A C21 H21C 109.5
H21B C21 H21C 109.5
C19 C22 H22A 109.5
C19 C22 H22B 109.5
H22A C22 H22B 109.5
C19 C22 H22C 109.5
H22A C22 H22C 109.5
H22B C22 H22C 109.5
O5 C23 O6 121.5(8)
O5 C23 C24 119.1(8)
O6 C23 C24 119.3(8)
C29 C24 C25 118.2(9)
C29 C24 C23 121.5(9)
C25 C24 C23 120.3(9)
C24 C25 C26 121.4(10)
C24 C25 H25 119.3
C26 C25 H25 119.3
C27 C26 C25 121.5(12)
C27 C26 H26 119.3
C25 C26 H26 119.3
C26 C27 C28 116.4(11)
C26 C27 C30 121.9(14)
C28 C27 C30 121.6(14)
C29 C28 C27 122.3(12)
C29 C28 H28 118.9
C27 C28 H28 118.9
C28 C29 C24 119.8(11)
C28 C29 H29 120.1
C24 C29 H29 120.1
C33 C30 C31 103(2)
C33 C30 C27 106.9(16)
C31 C30 C27 114.4(15)
C33 C30 C32 106.6(17)
C31 C30 C32 112.7(19)
C27 C30 C32 112.3(18)
C30 C31 H31A 109.5
C30 C31 H31B 109.5
H31A C31 H31B 109.5
C30 C31 H31C 109.5
H31A C31 H31C 109.5
H31B C31 H31C 109.5
C30 C32 H32A 109.5
C30 C32 H32B 109.5
H32A C32 H32B 109.5
C30 C32 H32C 109.5
H32A C32 H32C 109.5
H32B C32 H32C 109.5
C30 C33 H33A 109.5
C30 C33 H33B 109.5
H33A C33 H33B 109.5
C30 C33 H33C 109.5
H33A C33 H33C 109.5
H33B C33 H33C 109.5
O7 C34 O8 124.7(8)
O7 C34 C35 118.9(8)
O8 C34 C35 116.4(8)
C36 C35 C40 119.1(9)
C36 C35 C34 121.2(8)
C40 C35 C34 119.6(8)
C35 C36 C37 119.6(9)
C35 C36 H36 120.2
C37 C36 H36 120.2
C38 C37 C36 122.6(9)
C38 C37 H37 118.7
C36 C37 H37 118.7
C37 C38 C39 116.1(9)
C37 C38 C41 123.0(10)
C39 C38 C41 120.9(10)
C40 C39 C38 121.1(10)
C40 C39 H39 119.4
C38 C39 H39 119.4
C39 C40 C35 121.4(9)
C39 C40 H40 119.3
C35 C40 H40 119.3
C42 C41 C44 118.8(12)
C42 C41 C38 114.9(10)
C44 C41 C38 112.1(10)
C42 C41 C43 101.6(11)
C44 C41 C43 100.6(11)
C38 C41 C43 106.2(11)
C41 C42 H42A 109.5
C41 C42 H42B 109.5
H42A C42 H42B 109.5
C41 C42 H42C 109.5
H42A C42 H42C 109.5
H42B C42 H42C 109.5
C41 C43 H43A 109.5
C41 C43 H43B 109.5
H43A C43 H43B 109.5
C41 C43 H43C 109.5
H43A C43 H43C 109.5
H43B C43 H43C 109.5
C41 C44 H44A 109.5
C41 C44 H44B 109.5
H44A C44 H44B 109.5
C41 C44 H44C 109.5
H44A C44 H44C 109.5
H44B C44 H44C 109.5
O10 C45 O9 119.8(7)
O10 C45 C46 120.2(7)
O9 C45 C46 119.9(7)
C51 C46 C47 118.7(9)
C51 C46 C45 121.0(8)
C47 C46 C45 120.4(8)
C46 C47 C48 119.8(9)
C46 C47 H47 120.1
C48 C47 H47 120.1
C49 C48 C47 121.4(10)
C49 C48 H48 119.3
C47 C48 H48 119.3
C48 C49 C50 116.7(10)
C48 C49 C52 122.2(11)
C50 C49 C52 120.9(12)
C51 C50 C49 122.5(10)
C51 C50 H50 118.8
C49 C50 H50 118.8
C50 C51 C46 120.7(9)
C50 C51 H51 119.6
C46 C51 H51 119.6
C55 C52 C53 106.5(17)
C55 C52 C49 116.8(14)
C53 C52 C49 114.8(12)
C55 C52 C54 110.7(16)
C53 C52 C54 101.8(15)
C49 C52 C54 105.1(14)
C52 C53 H53A 109.5
C52 C53 H53B 109.5
H53A C53 H53B 109.5
C52 C53 H53C 109.5
H53A C53 H53C 109.5
H53B C53 H53C 109.5
C52 C54 H54A 109.5
C52 C54 H54B 109.5
H54A C54 H54B 109.5
C52 C54 H54C 109.5
H54A C54 H54C 109.5
H54B C54 H54C 109.5
C52 C55 H55A 109.5
C52 C55 H55B 109.5
H55A C55 H55B 109.5
C52 C55 H55C 109.5
H55A C55 H55C 109.5
H55B C55 H55C 109.5
O12 C56 O11 126.6(8)
O12 C56 C57 117.5(7)
O11 C56 C57 115.9(8)
C62 C57 C58 117.6(9)
C62 C57 C56 120.8(8)
C58 C57 C56 121.5(8)
C59 C58 C57 122.1(9)
C59 C58 H58 119.0
C57 C58 H58 119.0
C58 C59 C60 121.3(10)
C58 C59 H59 119.3
C60 C59 H59 119.3
C61 C60 C59 116.6(9)
C61 C60 C63 121.7(10)
C59 C60 C63 121.7(10)
C60 C61 C62 121.9(9)
C60 C61 H61 119.0
C62 C61 H61 119.0
C57 C62 C61 120.4(9)
C57 C62 H62 119.8
C61 C62 H62 119.8
C64 C63 C65 121.1(13)
C64 C63 C60 116.7(11)
C65 C63 C60 112.8(11)
C64 C63 C66 97.5(12)
C65 C63 C66 99.6(12)
C60 C63 C66 104.1(11)
C63 C64 H64A 109.5
C63 C64 H64B 109.5
H64A C64 H64B 109.5
C63 C64 H64C 109.5
H64A C64 H64C 109.5
H64B C64 H64C 109.5
C63 C65 H65A 109.5
C63 C65 H65B 109.5
H65A C65 H65B 109.5
C63 C65 H65C 109.5
H65A C65 H65C 109.5
H65B C65 H65C 109.5
C63 C66 H66A 109.5
C63 C66 H66B 109.5
H66A C66 H66B 109.5
C63 C66 H66C 109.5
H66A C66 H66C 109.5
H66B C66 H66C 109.5
O13 C67 O14 119.8(8)
O13 C67 C68 120.2(8)
O14 C67 C68 120.0(9)
C73 C68 C69 116.0(9)
C73 C68 C67 122.7(9)
C69 C68 C67 121.3(9)
C70 C69 C68 122.4(10)
C70 C69 H69 118.8
C68 C69 H69 118.8
C71 C70 C69 120.3(11)
C71 C70 H70 119.8
C69 C70 H70 119.8
C70 C71 C72 117.7(10)
C70 C71 C74 119.9(12)
C72 C71 C74 122.4(11)
C73 C72 C71 120.9(11)
C73 C72 H72 119.6
C71 C72 H72 119.6
C68 C73 C72 122.7(11)
C68 C73 H73 118.6
C72 C73 H73 118.6
C77 C74 C71 114.5(13)
C77 C74 C75 112.5(14)
C71 C74 C75 108.8(11)
C77 C74 C76 107.4(14)
C71 C74 C76 107.2(12)
C75 C74 C76 106.0(13)
C74 C75 H75A 109.5
C74 C75 H75B 109.5
H75A C75 H75B 109.5
C74 C75 H75C 109.5
H75A C75 H75C 109.5
H75B C75 H75C 109.5
C74 C76 H76A 109.5
C74 C76 H76B 109.5
H76A C76 H76B 109.5
C74 C76 H76C 109.5
H76A C76 H76C 109.5
H76B C76 H76C 109.5
C74 C77 H77A 109.5
C74 C77 H77B 109.5
H77A C77 H77B 109.5
C74 C77 H77C 109.5
H77A C77 H77C 109.5
H77B C77 H77C 109.5
O15 C78 O16 123.6(10)
O15 C78 C79 122.0(10)
O16 C78 C79 114.4(10)
C80 C79 C84 118.7(11)
C80 C79 C78 123.0(11)
C84 C79 C78 118.2(11)
C79 C80 C81 121.5(13)
C79 C80 H80 119.3
C81 C80 H80 119.3
C80 C81 C82 119.7(13)
C80 C81 H81 120.2
C82 C81 H81 120.2
C83 C82 C81 118.0(12)
C83 C82 C85 120.3(14)
C81 C82 C85 121.8(14)
C82 C83 C84 123.0(13)
C82 C83 H83 118.5
C84 C83 H83 118.5
C83 C84 C79 119.2(12)
C83 C84 H84 120.4
C79 C84 H84 120.4
C86 C85 C87 116(2)
C86 C85 C88 100.0(17)
C87 C85 C88 105.8(17)
C86 C85 C82 112.5(15)
C87 C85 C82 110.9(15)
C88 C85 C82 111.0(17)
C85 C86 H86A 109.5
C85 C86 H86B 109.5
H86A C86 H86B 109.5
C85 C86 H86C 109.5
H86A C86 H86C 109.5
H86B C86 H86C 109.5
C85 C87 H87A 109.5
C85 C87 H87B 109.5
H87A C87 H87B 109.5
C85 C87 H87C 109.5
H87A C87 H87C 109.5
H87B C87 H87C 109.5
C85 C88 H88A 109.5
C85 C88 H88B 109.5
H88A C88 H88B 109.5
C85 C88 H88C 109.5
H88A C88 H88C 109.5
H88B C88 H88C 109.5

loop_
_geom_bond_atom_site_label_1
_geom_bond_atom_site_label_2
_geom_bond_distance
Pr1 O11 2.395(6)
Pr1 O9 2.422(5)
Pr1 O7 2.423(6)
Pr1 O5 2.469(6)
Pr1 O1W 2.539(5)
Pr1 O3 2.552(6)
Pr1 O1 2.555(6)
Pr1 O4 2.593(5)
Pr1 O6 2.807(6)
Pr2 O8 2.366(6)
Pr2 O12 2.375(6)
Pr2 O6 2.447(6)
Pr2 O10 2.490(6)
Pr2 O14 2.557(6)
Pr2 O15 2.562(7)
Pr2 O2W 2.567(5)
Pr2 O13 2.589(6)
Pr2 O9 2.775(6)
O1 C1 1.199(11)
O2 C1 1.340(11)
O2 H2 0.8200
O3 C12 1.273(10)
O4 C12 1.251(10)
O5 C23 1.253(10)
O6 C23 1.267(10)
O7 C34 1.249(10)
O8 C34 1.270(10)
O9 C45 1.276(9)
O10 C45 1.262(10)
O11 C56 1.258(10)
O12 C56 1.256(10)
O13 C67 1.243(10)
O14 C67 1.273(11)
O15 C78 1.207(12)
O16 C78 1.303(12)
O16 H16 0.8200
O1W H1WB 0.8202
O1W H1WA 0.8244
O2W H2WB 0.8200
O2W H2WA 0.8200
C1 C2 1.474(13)
C2 C3 1.374(14)
C2 C7 1.379(14)
C3 C4 1.395(15)
C3 H3 0.9300
C4 C5 1.382(16)
C4 H4 0.9300
C5 C6 1.368(15)
C5 C8 1.524(15)
C6 C7 1.369(14)
C6 H6 0.9300
C7 H7 0.9300
C8 C10 1.496(19)
C8 C11 1.51(2)
C8 C9 1.53(2)
C9 H9A 0.9600
C9 H9B 0.9600
C9 H9C 0.9600
C10 H10A 0.9600
C10 H10B 0.9600
C10 H10C 0.9600
C11 H11A 0.9600
C11 H11B 0.9600
C11 H11C 0.9600
C12 C13 1.494(12)
C13 C14 1.346(13)
C13 C18 1.385(13)
C14 C15 1.397(13)
C14 H14 0.9300
C15 C16 1.361(15)
C15 H15 0.9300
C16 C17 1.353(14)
C16 C19 1.541(14)
C17 C18 1.368(13)
C17 H17 0.9300
C18 H18 0.9300
C19 C22 1.474(18)
C19 C21 1.505(17)
C19 C20 1.55(2)
C20 H20A 0.9600
C20 H20B 0.9600
C20 H20C 0.9600
C21 H21A 0.9600
C21 H21B 0.9600
C21 H21C 0.9600
C22 H22A 0.9600
C22 H22B 0.9600
C22 H22C 0.9600
C23 C24 1.490(13)
C24 C29 1.378(14)
C24 C25 1.385(14)
C25 C26 1.385(14)
C25 H25 0.9300
C26 C27 1.349(17)
C26 H26 0.9300
C27 C28 1.428(18)
C27 C30 1.513(19)
C28 C29 1.366(15)
C28 H28 0.9300
C29 H29 0.9300
C30 C33 1.50(3)
C30 C31 1.51(3)
C30 C32 1.55(3)
C31 H31A 0.9600
C31 H31B 0.9600
C31 H31C 0.9600
C32 H32A 0.9600
C32 H32B 0.9600
C32 H32C 0.9600
C33 H33A 0.9600
C33 H33B 0.9600
C33 H33C 0.9600
C34 C35 1.493(12)
C35 C36 1.378(12)
C35 C40 1.379(12)
C36 C37 1.384(12)
C36 H36 0.9300
C37 C38 1.383(14)
C37 H37 0.9300
C38 C39 1.421(14)
C38 C41 1.511(14)
C39 C40 1.358(13)
C39 H39 0.9300
C40 H40 0.9300
C41 C42 1.453(16)
C41 C44 1.482(17)
C41 C43 1.64(2)
C42 H42A 0.9600
C42 H42B 0.9600
C42 H42C 0.9600
C43 H43A 0.9600
C43 H43B 0.9600
C43 H43C 0.9600
C44 H44A 0.9600
C44 H44B 0.9600
C44 H44C 0.9600
C45 C46 1.481(12)
C46 C51 1.371(12)
C46 C47 1.389(12)
C47 C48 1.394(13)
C47 H47 0.9300
C48 C49 1.377(15)
C48 H48 0.9300
C49 C50 1.395(15)
C49 C52 1.516(16)
C50 C51 1.352(13)
C50 H50 0.9300
C51 H51 0.9300
C52 C55 1.40(2)
C52 C53 1.45(2)
C52 C54 1.58(3)
C53 H53A 0.9600
C53 H53B 0.9600
C53 H53C 0.9600
C54 H54A 0.9600
C54 H54B 0.9600
C54 H54C 0.9600
C55 H55A 0.9600
C55 H55B 0.9600
C55 H55C 0.9600
C56 C57 1.502(11)
C57 C62 1.384(12)
C57 C58 1.388(13)
C58 C59 1.357(14)
C58 H58 0.9300
C59 C60 1.405(14)
C59 H59 0.9300
C60 C61 1.386(14)
C60 C63 1.513(15)
C61 C62 1.391(13)
C61 H61 0.9300
C62 H62 0.9300
C63 C64 1.423(18)
C63 C65 1.477(19)
C63 C66 1.71(2)
C64 H64A 0.9600
C64 H64B 0.9600
C64 H64C 0.9600
C65 H65A 0.9600
C65 H65B 0.9600
C65 H65C 0.9600
C66 H66A 0.9600
C66 H66B 0.9600
C66 H66C 0.9600
C67 C68 1.463(12)
C68 C73 1.364(13)
C68 C69 1.406(14)
C69 C70 1.391(14)
C69 H69 0.9300
C70 C71 1.368(15)
C70 H70 0.9300
C71 C72 1.406(17)
C71 C74 1.514(16)
C72 C73 1.374(14)
C72 H72 0.9300
C73 H73 0.9300
C74 C77 1.46(2)
C74 C75 1.537(19)
C74 C76 1.56(2)
C75 H75A 0.9600
C75 H75B 0.9600
C75 H75C 0.9600
C76 H76A 0.9600
C76 H76B 0.9600
C76 H76C 0.9600
C77 H77A 0.9600
C77 H77B 0.9600
C77 H77C 0.9600
C78 C79 1.483(15)
C79 C80 1.367(16)
C79 C84 1.390(16)
C80 C81 1.387(16)
C80 H80 0.9300
C81 C82 1.392(19)
C81 H81 0.9300
C82 C83 1.359(18)
C82 C85 1.536(19)
C83 C84 1.372(15)
C83 H83 0.9300
C84 H84 0.9300
C85 C86 1.43(2)
C85 C87 1.45(2)
C85 C88 1.47(3)
C86 H86A 0.9600
C86 H86B 0.9600
C86 H86C 0.9600
C87 H87A 0.9600
C87 H87B 0.9600
C87 H87C 0.9600
C88 H88A 0.9600
C88 H88B 0.9600
C88 H88C 0.9600

loop_
_geom_hbond_atom_site_label_D
_geom_hbond_atom_site_label_H
_geom_hbond_atom_site_label_A
_geom_hbond_site_symmetry_A
_geom_hbond_distance_DH
_geom_hbond_distance_HA
_geom_hbond_distance_DA
_geom_hbond_angle_DHA
_geom_hbond_publ_flag
O2W H2WB O4 1_565 0.82 2.25 2.824(8) 126.8 y
O2W H2WA O5 1_565 0.82 1.95 2.759(8) 167.1 y
O1W H1WA O13 1_545 0.82 2.50 2.866(8) 108.0 y
O1W H1WB O10 1_545 0.82 2.01 2.767(8) 154.1 y
